data_4516312
loop_
_publ_author_name
'Varughese, Sunil'
'Hoser, Anna A.'
'Jarzembska, Katarzyna N.'
'Pedireddi, V. R.'
'Wo\'zniak, Krzysztof'

_publ_section_title
;
 Positional Isomerism and Conformational Flexibility Directed Structural
 Variations in the Molecular Complexes of Dihydroxybenzoic Acids
;
_journal_issue 8
_journal_name_full 'Crystal Growth &amp; Design'
_journal_page_first 3832
_journal_paper_doi 10.1021/acs.cgd.5b00471
_journal_volume 15
_journal_year 2015
_chemical_formula_moiety ' C12 H13 N2, C7 H5 O4 '
_chemical_formula_sum 'C19 H18 N2 O4'
_chemical_formula_weight 338.35
_chemical_name_systematic
; 
 1,2-bis(4-pyridyl)ethane-2,3-dihydroxybenzoic acid complex 
;
_space_group_IT_number 2
_space_group_name_Hall '-P 1'
_space_group_name_H-M_alt 'P -1'
_symmetry_cell_setting triclinic
_symmetry_space_group_name_H-M 'P -1'
_atom_sites_solution_hydrogens geom
_atom_sites_solution_primary direct
_atom_sites_solution_secondary difmap
_audit_creation_method SHELXL-97
_cell_angle_alpha 91.08(2)
_cell_angle_beta 91.07(2)
_cell_angle_gamma 98.67(2)
_cell_formula_units_Z 2
_cell_length_a 8.265(2)
_cell_length_b 9.398(2)
_cell_length_c 10.574(3)
_cell_measurement_temperature 298(2)
_cell_volume 811.6(4)
_computing_cell_refinement SMART
_computing_data_collection SMART
_computing_data_reduction SAINTPLUS
_computing_structure_refinement 'SHELXTL (Sheldrick, 1997)'
_computing_structure_solution 'SHELXTL(Sheldrick, 1990)'
_diffrn_ambient_temperature 298(2)
_diffrn_measured_fraction_theta_full 0.999
_diffrn_measured_fraction_theta_max 0.999
_diffrn_measurement_device_type 'Bruker APEX, CCD-Area detector'
_diffrn_measurement_method SMART
_diffrn_radiation_monochromator graphite
_diffrn_radiation_source 'fine-focus sealed tube'
_diffrn_radiation_type MoK\a
_diffrn_radiation_wavelength 0.71073
_diffrn_reflns_av_R_equivalents 0.0246
_diffrn_reflns_av_sigmaI/netI 0.0238
_diffrn_reflns_limit_h_max 9
_diffrn_reflns_limit_h_min -9
_diffrn_reflns_limit_k_max 11
_diffrn_reflns_limit_k_min -11
_diffrn_reflns_limit_l_max 12
_diffrn_reflns_limit_l_min -12
_diffrn_reflns_number 11032
_diffrn_reflns_theta_full 24.99
_diffrn_reflns_theta_max 24.99
_diffrn_reflns_theta_min 2.89
_exptl_absorpt_coefficient_mu 0.098
_exptl_absorpt_correction_T_max 0.9854
_exptl_absorpt_correction_T_min 0.9739
_exptl_absorpt_correction_type empirical
_exptl_absorpt_process_details 'SADABS; Sheldrick, 1996'
_exptl_crystal_colour Colorless
_exptl_crystal_density_diffrn 1.385
_exptl_crystal_density_method 'not measured'
_exptl_crystal_description Blocks
_exptl_crystal_F_000 356
_exptl_crystal_size_max 0.27
_exptl_crystal_size_mid 0.21
_exptl_crystal_size_min 0.15
_refine_diff_density_max 0.338
_refine_diff_density_min -0.289
_refine_diff_density_rms 0.069
_refine_ls_extinction_coef 0.031(6)
_refine_ls_extinction_expression Fc^*^=kFc[1+0.001xFc^2^\l^3^/sin(2\q)]^-1/4^
_refine_ls_extinction_method SHELXL
_refine_ls_goodness_of_fit_ref 1.130
_refine_ls_hydrogen_treatment mixed
_refine_ls_matrix_type full
_refine_ls_number_parameters 299
_refine_ls_number_reflns 2847
_refine_ls_number_restraints 0
_refine_ls_restrained_S_all 1.130
_refine_ls_R_factor_all 0.0486
_refine_ls_R_factor_gt 0.0382
_refine_ls_shift/su_max 0.000
_refine_ls_shift/su_mean 0.000
_refine_ls_structure_factor_coef Fsqd
_refine_ls_weighting_details 'calc w=1/[\s^2^(Fo^2^)+(0.0844P)^2^+0.0000P] where P=(Fo^2^+2Fc^2^)/3'
_refine_ls_weighting_scheme calc
_refine_ls_wR_factor_gt 0.1087
_refine_ls_wR_factor_ref 0.1280
_reflns_number_gt 2294
_reflns_number_total 2847
_reflns_threshold_expression >2sigma(I)
_cod_data_source_file cg5b00471_si_002.cif
_cod_data_source_block 23DHB-bpyea
_cod_depositor_comments
;
The following automatic conversions were performed:

data item '_symmetry_cell_setting' value 'Triclinic' was changed to
'triclinic' in accordance with the
/home/saulius/struct/COD-crude-data/automatic-downloads/DataCite-retrospective/ACS/depositions/lib/dictionaries/cif_core.dic
dictionary named 'cif_core.dic' version 2.4.2 last updated on
2011-04-26.

Automatic conversion script
Id: cif_fix_values 6909 2019-04-08 15:41:33Z antanas 
;
_cod_original_cell_volume 811.6(3)
_cod_database_code 4516312

loop_
_symmetry_equiv_pos_as_xyz
'x, y, z'
'-x, -y, -z'

loop_
_atom_site_label
_atom_site_type_symbol
_atom_site_fract_x
_atom_site_fract_y
_atom_site_fract_z
_atom_site_U_iso_or_equiv
_atom_site_adp_type
_atom_site_occupancy
_atom_site_symmetry_multiplicity
_atom_site_calc_flag
C11 C 0.61649(19) 0.38836(17) 0.68243(15) 0.0157(4) Uani 1 1 d
C12 C 0.70140(19) 0.27314(17) 0.70645(15) 0.0156(4) Uani 1 1 d
C13 C 0.84643(19) 0.29611(17) 0.78068(15) 0.0175(4) Uani 1 1 d
C14 C 0.9071(2) 0.43354(18) 0.82613(16) 0.0189(4) Uani 1 1 d
H14 H 1.012(2) 0.451(2) 0.8767(18) 0.026(5) Uiso 1 1 d
C15 C 0.8242(2) 0.54930(18) 0.79933(16) 0.0201(4) Uani 1 1 d
H15 H 0.868(2) 0.648(2) 0.8277(18) 0.032(5) Uiso 1 1 d
C16 C 0.6795(2) 0.52641(18) 0.72924(16) 0.0182(4) Uani 1 1 d
H16 H 0.624(2) 0.609(2) 0.7116(17) 0.024(5) Uiso 1 1 d
C17 C 0.4532(2) 0.36403(18) 0.61253(15) 0.0178(4) Uani 1 1 d
C22 C 0.2238(2) 0.11048(19) 0.02948(17) 0.0228(4) Uani 1 1 d
H22 H 0.133(2) 0.0375(19) 0.0431(16) 0.021(5) Uiso 1 1 d
C23 C 0.3666(2) 0.11239(19) 0.10058(17) 0.0226(4) Uani 1 1 d
H23 H 0.375(2) 0.044(2) 0.1604(18) 0.023(5) Uiso 1 1 d
C24 C 0.5008(2) 0.21612(18) 0.07703(16) 0.0188(4) Uani 1 1 d
C25 C 0.4833(2) 0.31074(19) -0.02014(16) 0.0192(4) Uani 1 1 d
H25 H 0.570(2) 0.381(2) -0.0376(17) 0.021(5) Uiso 1 1 d
C26 C 0.3359(2) 0.30178(19) -0.08613(16) 0.0202(4) Uani 1 1 d
H26 H 0.320(2) 0.370(2) -0.1509(18) 0.024(5) Uiso 1 1 d
C27 C 0.6603(2) 0.2293(2) 0.15104(18) 0.0245(4) Uani 1 1 d
H27B H 0.704(3) 0.326(3) 0.167(2) 0.045(6) Uiso 1 1 d
H27A H 0.735(2) 0.189(2) 0.103(2) 0.029(5) Uiso 1 1 d
C28 C 0.6524(2) 0.1544(2) 0.27703(18) 0.0229(4) Uani 1 1 d
H28B H 0.588(3) 0.194(2) 0.322(2) 0.037(6) Uiso 1 1 d
H28A H 0.619(2) 0.058(3) 0.257(2) 0.037(6) Uiso 1 1 d
C29 C 1.0220(2) 0.30388(18) 0.48134(16) 0.0193(4) Uani 1 1 d
H29 H 1.067(2) 0.383(2) 0.5381(17) 0.019(4) Uiso 1 1 d
C210 C 0.8687(2) 0.28971(19) 0.42520(16) 0.0197(4) Uani 1 1 d
H210 H 0.806(2) 0.363(2) 0.4403(18) 0.025(5) Uiso 1 1 d
C211 C 0.8168(2) 0.17293(18) 0.34294(16) 0.0188(4) Uani 1 1 d
C212 C 0.9242(2) 0.07528(19) 0.32018(17) 0.0214(4) Uani 1 1 d
H212 H 0.893(2) 0.001(2) 0.2677(19) 0.028(5) Uiso 1 1 d
C213 C 1.0772(2) 0.09467(18) 0.37728(16) 0.0202(4) Uani 1 1 d
H213 H 1.150(2) 0.032(2) 0.3658(17) 0.022(5) Uiso 1 1 d
N21 N 0.20515(16) 0.20314(15) -0.06268(13) 0.0205(4) Uani 1 1 d
N22 N 1.12289(17) 0.20766(14) 0.45651(13) 0.0180(4) Uani 1 1 d
H2N H 1.238(3) 0.227(2) 0.493(2) 0.051(7) Uiso 1 1 d
O12 O 0.64834(14) 0.13640(12) 0.66157(11) 0.0206(3) Uani 1 1 d
H12 H 0.541(3) 0.146(3) 0.614(2) 0.067(8) Uiso 1 1 d
O13 O 0.91985(15) 0.17767(12) 0.80267(12) 0.0249(3) Uani 1 1 d
H13 H 1.018(3) 0.198(3) 0.854(3) 0.067(8) Uiso 1 1 d
O17A O 0.36315(14) 0.45767(13) 0.61402(11) 0.0229(3) Uani 1 1 d
O17B O 0.41435(14) 0.23791(12) 0.55722(11) 0.0230(3) Uani 1 1 d

loop_
_atom_site_aniso_label
_atom_site_aniso_U_11
_atom_site_aniso_U_22
_atom_site_aniso_U_33
_atom_site_aniso_U_23
_atom_site_aniso_U_13
_atom_site_aniso_U_12
C11 0.0152(9) 0.0196(9) 0.0130(8) 0.0025(7) 0.0019(7) 0.0044(7)
C12 0.0146(8) 0.0162(8) 0.0158(9) -0.0001(6) 0.0006(6) 0.0013(6)
C13 0.0159(8) 0.0192(9) 0.0185(9) 0.0013(7) -0.0008(7) 0.0058(7)
C14 0.0150(9) 0.0229(9) 0.0183(9) -0.0022(7) -0.0023(7) 0.0021(7)
C15 0.0212(9) 0.0172(9) 0.0212(9) -0.0009(7) 0.0015(7) 0.0002(7)
C16 0.0202(9) 0.0177(9) 0.0179(9) 0.0024(7) 0.0019(7) 0.0061(7)
C17 0.0172(9) 0.0213(9) 0.0153(9) 0.0032(7) 0.0005(7) 0.0045(7)
C22 0.0181(9) 0.0215(9) 0.0280(10) -0.0002(8) -0.0053(7) 0.0008(7)
C23 0.0202(9) 0.0221(9) 0.0254(10) 0.0056(8) -0.0053(7) 0.0032(7)
C24 0.0163(9) 0.0218(9) 0.0184(9) -0.0017(7) -0.0012(7) 0.0033(7)
C25 0.0161(9) 0.0234(9) 0.0182(9) -0.0008(7) 0.0015(7) 0.0028(7)
C26 0.0211(9) 0.0245(9) 0.0161(9) 0.0016(7) -0.0003(7) 0.0070(7)
C27 0.0168(9) 0.0309(11) 0.0247(10) 0.0052(8) -0.0047(8) 0.0003(8)
C28 0.0154(9) 0.0303(11) 0.0232(10) 0.0019(8) -0.0024(8) 0.0047(8)
C29 0.0194(9) 0.0209(9) 0.0177(9) 0.0003(7) -0.0001(7) 0.0035(7)
C210 0.0175(9) 0.0218(9) 0.0211(9) 0.0037(7) 0.0007(7) 0.0068(7)
C211 0.0164(9) 0.0233(9) 0.0165(9) 0.0052(7) -0.0004(7) 0.0021(7)
C212 0.0224(9) 0.0211(9) 0.0203(10) -0.0016(8) -0.0040(7) 0.0028(7)
C213 0.0196(9) 0.0199(9) 0.0222(10) 0.0016(7) -0.0023(7) 0.0064(7)
N21 0.0185(8) 0.0239(8) 0.0199(8) -0.0022(6) -0.0042(6) 0.0064(6)
N22 0.0158(8) 0.0198(8) 0.0185(8) 0.0026(6) -0.0033(6) 0.0031(6)
O12 0.0179(6) 0.0159(6) 0.0278(7) -0.0022(5) -0.0088(5) 0.0030(5)
O13 0.0212(7) 0.0184(6) 0.0357(8) -0.0027(5) -0.0132(6) 0.0073(5)
O17A 0.0199(7) 0.0260(7) 0.0252(7) 0.0015(5) -0.0030(5) 0.0110(5)
O17B 0.0187(7) 0.0223(7) 0.0279(7) -0.0028(5) -0.0088(5) 0.0046(5)

loop_
_atom_type_symbol
_atom_type_description
_atom_type_scat_dispersion_real
_atom_type_scat_dispersion_imag
_atom_type_scat_source
C C 0.0033 0.0016 'International Tables Vol C Tables 4.2.6.8 and 6.1.1.4'
H H 0.0000 0.0000 'International Tables Vol C Tables 4.2.6.8 and 6.1.1.4'
N N 0.0061 0.0033 'International Tables Vol C Tables 4.2.6.8 and 6.1.1.4'
O O 0.0106 0.0060 'International Tables Vol C Tables 4.2.6.8 and 6.1.1.4'

loop_
_geom_angle_atom_site_label_1
_geom_angle_atom_site_label_2
_geom_angle_atom_site_label_3
_geom_angle
C16 C11 C12 119.66(14)
C16 C11 C17 119.55(14)
C12 C11 C17 120.71(15)
O12 C12 C11 122.63(14)
O12 C12 C13 117.60(14)
C11 C12 C13 119.77(15)
O13 C13 C14 123.95(14)
O13 C13 C12 116.30(14)
C14 C13 C12 119.75(15)
C13 C14 C15 120.39(15)
C16 C15 C14 119.99(15)
C15 C16 C11 120.41(15)
O17A C17 O17B 124.00(15)
O17A C17 C11 120.50(15)
O17B C17 C11 115.44(14)
N21 C22 C23 124.12(16)
C22 C23 C24 119.16(16)
C25 C24 C23 117.00(15)
C25 C24 C27 119.78(15)
C23 C24 C27 123.22(15)
C26 C25 C24 120.08(16)
N21 C26 C25 123.19(16)
C24 C27 C28 115.54(15)
C211 C28 C27 111.52(15)
N22 C29 C210 120.67(16)
C29 C210 C211 119.53(16)
C212 C211 C210 118.13(15)
C212 C211 C28 120.24(16)
C210 C211 C28 121.60(16)
C213 C212 C211 120.36(17)
N22 C213 C212 120.01(16)
C22 N21 C26 116.43(14)
C213 N22 C29 121.30(15)

loop_
_geom_bond_atom_site_label_1
_geom_bond_atom_site_label_2
_geom_bond_distance
C11 C16 1.401(2)
C11 C12 1.401(2)
C11 C17 1.511(2)
C12 O12 1.367(2)
C12 C13 1.407(2)
C13 O13 1.367(2)
C13 C14 1.387(2)
C14 C15 1.401(2)
C15 C16 1.382(2)
C17 O17A 1.236(2)
C17 O17B 1.305(2)
C22 N21 1.341(2)
C22 C23 1.385(2)
C23 C24 1.391(2)
C24 C25 1.391(2)
C24 C27 1.508(2)
C25 C26 1.384(2)
C26 N21 1.344(2)
C27 C28 1.516(3)
C28 C211 1.501(2)
C29 N22 1.345(2)
C29 C210 1.376(2)
C210 C211 1.398(2)
C211 C212 1.390(2)
C212 C213 1.376(2)
C213 N22 1.344(2)
